data_4132429
loop_
_publ_author_name
'Su, Jing'
'Windorff, Cory J.'
'Batista, Enrique R.'
'Evans, William J.'
'Gaunt, Andrew J.'
'Janicke, Michael T.'
'Kozimor, Stosh A.'
'Scott, Brian L.'
'Woen, David H.'
'Yang, Ping'

_publ_section_title
;
 Identification of the Formal +2 Oxidation State of Neptunium: Synthesis
 and Structural Characterization of
 {Np<sup>II</sup>[C<sub>5</sub>H<sub>3</sub>(SiMe<sub>3</sub>)<sub>2</sub>]<sub>3</sub>}<sup>1</sup>.
;
_journal_issue 24
_journal_name_full 'Journal of the American Chemical Society'
_journal_page_first 7425
_journal_page_last 7428
_journal_paper_doi 10.1021/jacs.8b03907
_journal_volume 140
_journal_year 2018
_chemical_formula_sum 'C51 H99 K N2 Np O6 Si6'
_chemical_formula_weight 1280.96
_space_group_crystal_system triclinic
_space_group_IT_number 2
_space_group_name_Hall '-P 1'
_space_group_name_H-M_alt 'P -1'
_atom_sites_solution_hydrogens geom
_audit_creation_method SHELXL-2014/7
_cell_angle_alpha 100.8858(13)
_cell_angle_beta 104.3945(14)
_cell_angle_gamma 95.5327(14)
_cell_formula_units_Z 2
_cell_length_a 12.1932(9)
_cell_length_b 12.7204(9)
_cell_length_c 22.2152(16)
_cell_measurement_reflns_used 9564
_cell_measurement_temperature 100(1)
_cell_measurement_theta_max 32.71
_cell_measurement_theta_min 2.37
_cell_volume 3240.0(4)
_computing_cell_refinement 'APEX2 V.2014.7-1 (Bruker AXS, 2014)'
_computing_data_collection 'APEX2 V.2014.7-1 (Bruker AXS, 2014)'
_computing_data_reduction 'SAINT, v. 8.34A (Bruker AXS, 2013)'
_computing_molecular_graphics 'SHELXTL, v. 2014/7, (Bruker AXS, 2014)'
_computing_publication_material 'SHELXTL, v. 2014/7, (Bruker AXS, 2014)'
_computing_structure_refinement 'SHELXL 2014/7 (Sheldrick, 2014)'
_computing_structure_solution 'SHELXS 2013/1 (Sheldrick, 2013)'
_diffrn_ambient_temperature 100(1)
_diffrn_measured_fraction_theta_full 0.995
_diffrn_measured_fraction_theta_max 0.994
_diffrn_measurement_device_type 'Bruker D8 Quest with CMOS detector'
_diffrn_measurement_method '\w scans'
_diffrn_radiation_monochromator 'Bruker Triumph curved graphite'
_diffrn_radiation_source 'fine-focus sealed tube'
_diffrn_radiation_type MoK\a
_diffrn_radiation_wavelength 0.71073
_diffrn_reflns_av_R_equivalents 0.0392
_diffrn_reflns_av_unetI/netI 0.0392
_diffrn_reflns_Laue_measured_fraction_full 0.995
_diffrn_reflns_Laue_measured_fraction_max 0.994
_diffrn_reflns_limit_h_max 14
_diffrn_reflns_limit_h_min -14
_diffrn_reflns_limit_k_max 15
_diffrn_reflns_limit_k_min -15
_diffrn_reflns_limit_l_max 27
_diffrn_reflns_limit_l_min -27
_diffrn_reflns_number 39454
_diffrn_reflns_point_group_measured_fraction_full 0.995
_diffrn_reflns_point_group_measured_fraction_max 0.994
_diffrn_reflns_theta_full 25.000
_diffrn_reflns_theta_max 25.682
_diffrn_reflns_theta_min 2.213
_diffrn_standards_decay_% 0
_diffrn_standards_interval_count 0
_diffrn_standards_interval_time 0
_diffrn_standards_number 0
_exptl_absorpt_coefficient_mu 1.821
_exptl_absorpt_correction_T_max 0.306
_exptl_absorpt_correction_T_min 0.217
_exptl_absorpt_correction_type multi-scan
_exptl_absorpt_process_details 'SADABS v. 2014/3 (Bruker AXS, 2013)'
_exptl_crystal_colour dark
_exptl_crystal_density_diffrn 1.313
_exptl_crystal_description block
_exptl_crystal_F_000 1326
_exptl_crystal_size_max 0.260
_exptl_crystal_size_mid 0.100
_exptl_crystal_size_min 0.100
_refine_diff_density_max 1.724
_refine_diff_density_min -1.444
_refine_diff_density_rms 0.089
_refine_ls_extinction_method none
_refine_ls_goodness_of_fit_ref 1.259
_refine_ls_hydrogen_treatment constr
_refine_ls_matrix_type full
_refine_ls_number_parameters 622
_refine_ls_number_reflns 12247
_refine_ls_number_restraints 0
_refine_ls_restrained_S_all 1.259
_refine_ls_R_factor_all 0.0340
_refine_ls_R_factor_gt 0.0288
_refine_ls_shift/su_max 0.004
_refine_ls_shift/su_mean 0.000
_refine_ls_structure_factor_coef Fsqd
_refine_ls_weighting_details 'w=1/[\s^2^(Fo^2^)+(0.0220P)^2^] where P=(Fo^2^+2Fc^2^)/3'
_refine_ls_weighting_scheme calc
_refine_ls_wR_factor_gt 0.0621
_refine_ls_wR_factor_ref 0.0635
_reflns_Friedel_coverage 0.000
_reflns_number_gt 11081
_reflns_number_total 12247
_reflns_threshold_expression 'I > 2\s(I)'
_cod_data_source_file ja8b03907_si_002.cif
_cod_data_source_block dq0627
_cod_database_code 4132429
_shelx_shelxl_version_number 2014/7
_shelx_space_group_comment
;
The symmetry employed for this shelxl refinement is uniquely defined
by the following loop, which should always be used as a source of
symmetry information in preference to the above space-group names.
They are only intended as comments.
;
_shelx_estimated_absorpt_t_min 0.649
_shelx_estimated_absorpt_t_max 0.839

loop_
_space_group_symop_operation_xyz
'x, y, z'
'-x, -y, -z'

loop_
_atom_site_label
_atom_site_type_symbol
_atom_site_fract_x
_atom_site_fract_y
_atom_site_fract_z
_atom_site_U_iso_or_equiv
_atom_site_adp_type
_atom_site_occupancy
_atom_site_site_symmetry_order
_atom_site_calc_flag
_atom_site_refinement_flags_posn
_atom_site_refinement_flags_adp
Np1 Np 0.64333(2) 0.83486(2) 0.75391(2) 0.01500(4) Uani 1 1 d . .
Si1 Si 0.43098(7) 0.53903(7) 0.64211(4) 0.01957(17) Uani 1 1 d . .
Si2 Si 0.62885(7) 0.70731(7) 0.91088(4) 0.02357(19) Uani 1 1 d . .
Si3 Si 0.81795(7) 0.83670(7) 0.60534(4) 0.02166(18) Uani 1 1 d . .
Si4 Si 0.98670(7) 0.88565(7) 0.87198(4) 0.02195(18) Uani 1 1 d . .
Si5 Si 0.42551(7) 0.95955(7) 0.61645(4) 0.02211(18) Uani 1 1 d . .
Si6 Si 0.56864(7) 1.11156(7) 0.88311(4) 0.02375(19) Uani 1 1 d . .
C1 C 0.4838(2) 0.6430(2) 0.71722(13) 0.0191(6) Uani 1 1 d . .
C2 C 0.5657(2) 0.6323(2) 0.77256(13) 0.0189(6) Uani 1 1 d . .
H2A H 0.6110 0.5728 0.7743 0.023 Uiso 1 1 calc R U
C3 C 0.5595(2) 0.7085(2) 0.82714(14) 0.0210(6) Uani 1 1 d . .
C4 C 0.4702(2) 0.7671(2) 0.80420(14) 0.0207(6) Uani 1 1 d . .
H4A H 0.4351 0.8153 0.8313 0.025 Uiso 1 1 calc R U
C5 C 0.4249(2) 0.7282(2) 0.73838(14) 0.0196(6) Uani 1 1 d . .
H5A H 0.3541 0.7459 0.7128 0.024 Uiso 1 1 calc R U
C6 C 0.5435(3) 0.5018(3) 0.60232(15) 0.0309(8) Uani 1 1 d . .
H6A H 0.5693 0.5615 0.5860 0.046 Uiso 1 1 calc R U
H6B H 0.5124 0.4399 0.5679 0.046 Uiso 1 1 calc R U
H6C H 0.6068 0.4850 0.6325 0.046 Uiso 1 1 calc R U
C7 C 0.3149(3) 0.5835(3) 0.58486(16) 0.0374(9) Uani 1 1 d . .
H7A H 0.3443 0.6491 0.5750 0.056 Uiso 1 1 calc R U
H7B H 0.2531 0.5963 0.6036 0.056 Uiso 1 1 calc R U
H7C H 0.2875 0.5281 0.5465 0.056 Uiso 1 1 calc R U
C8 C 0.3670(3) 0.4137(3) 0.66130(16) 0.0317(8) Uani 1 1 d . .
H8A H 0.2990 0.4269 0.6740 0.048 Uiso 1 1 calc R U
H8B H 0.4213 0.3947 0.6954 0.048 Uiso 1 1 calc R U
H8C H 0.3479 0.3554 0.6243 0.048 Uiso 1 1 calc R U
C9 C 0.7262(3) 0.6018(3) 0.91077(15) 0.0324(8) Uani 1 1 d . .
H9A H 0.7748 0.6129 0.8839 0.049 Uiso 1 1 calc R U
H9B H 0.6811 0.5311 0.8950 0.049 Uiso 1 1 calc R U
H9C H 0.7724 0.6072 0.9534 0.049 Uiso 1 1 calc R U
C10 C 0.7082(3) 0.8423(3) 0.95999(15) 0.0310(8) Uani 1 1 d . .
H10A H 0.7649 0.8677 0.9408 0.047 Uiso 1 1 calc R U
H10B H 0.7449 0.8351 1.0022 0.047 Uiso 1 1 calc R U
H10C H 0.6553 0.8932 0.9621 0.047 Uiso 1 1 calc R U
C11 C 0.5184(3) 0.6652(4) 0.95041(17) 0.0444(10) Uani 1 1 d . .
H11A H 0.4810 0.5930 0.9293 0.067 Uiso 1 1 calc R U
H11B H 0.4628 0.7139 0.9479 0.067 Uiso 1 1 calc R U
H11C H 0.5546 0.6671 0.9943 0.067 Uiso 1 1 calc R U
C12 C 0.8088(2) 0.8142(2) 0.68370(13) 0.0194(6) Uani 1 1 d . .
C13 C 0.8657(2) 0.8868(2) 0.74288(14) 0.0201(6) Uani 1 1 d . .
H13A H 0.9023 0.9607 0.7468 0.024 Uiso 1 1 calc R U
C14 C 0.8805(2) 0.8327(2) 0.79385(14) 0.0193(6) Uani 1 1 d . .
C15 C 0.8309(2) 0.7218(2) 0.76490(13) 0.0180(6) Uani 1 1 d . .
H15A H 0.8407 0.6610 0.7861 0.022 Uiso 1 1 calc R U
C16 C 0.7879(2) 0.7119(2) 0.69946(13) 0.0185(6) Uani 1 1 d . .
H16A H 0.7619 0.6428 0.6682 0.022 Uiso 1 1 calc R U
C17 C 0.7274(3) 0.7260(3) 0.53905(15) 0.0369(8) Uani 1 1 d . .
H17A H 0.6485 0.7252 0.5387 0.055 Uiso 1 1 calc R U
H17B H 0.7501 0.6577 0.5451 0.055 Uiso 1 1 calc R U
H17C H 0.7371 0.7380 0.4992 0.055 Uiso 1 1 calc R U
C18 C 0.9720(3) 0.8371(3) 0.60434(18) 0.0395(9) Uani 1 1 d . .
H18A H 0.9895 0.7646 0.6005 0.059 Uiso 1 1 calc R U
H18B H 1.0210 0.8822 0.6432 0.059 Uiso 1 1 calc R U
H18C H 0.9840 0.8649 0.5688 0.059 Uiso 1 1 calc R U
C19 C 0.7893(3) 0.9724(3) 0.58996(15) 0.0277(7) Uani 1 1 d . .
H19A H 0.7102 0.9784 0.5866 0.042 Uiso 1 1 calc R U
H19B H 0.8060 0.9802 0.5509 0.042 Uiso 1 1 calc R U
H19C H 0.8369 1.0281 0.6245 0.042 Uiso 1 1 calc R U
C20 C 1.1318(3) 0.9102(3) 0.85795(17) 0.0343(8) Uani 1 1 d . .
H20A H 1.1530 0.8423 0.8411 0.051 Uiso 1 1 calc R U
H20B H 1.1871 0.9446 0.8975 0.051 Uiso 1 1 calc R U
H20C H 1.1294 0.9561 0.8281 0.051 Uiso 1 1 calc R U
C21 C 0.9942(3) 0.7836(3) 0.92238(16) 0.0335(8) Uani 1 1 d . .
H21A H 0.9246 0.7749 0.9350 0.050 Uiso 1 1 calc R U
H21B H 1.0579 0.8078 0.9596 0.050 Uiso 1 1 calc R U
H21C H 1.0038 0.7156 0.8985 0.050 Uiso 1 1 calc R U
C22 C 0.9605(3) 1.0187(3) 0.91344(16) 0.0312(8) Uani 1 1 d . .
H22A H 0.8924 1.0085 0.9272 0.047 Uiso 1 1 calc R U
H22B H 0.9512 1.0669 0.8847 0.047 Uiso 1 1 calc R U
H22C H 1.0246 1.0493 0.9498 0.047 Uiso 1 1 calc R U
C23 C 0.5289(2) 0.9814(2) 0.69570(14) 0.0196(6) Uani 1 1 d . .
C24 C 0.4953(2) 0.9916(2) 0.75311(14) 0.0205(6) Uani 1 1 d . .
H24A H 0.4158 0.9775 0.7548 0.025 Uiso 1 1 calc R U
C25 C 0.5883(2) 1.0401(2) 0.80673(14) 0.0201(6) Uani 1 1 d . .
C26 C 0.6827(2) 1.0619(2) 0.78169(14) 0.0194(6) Uani 1 1 d . .
H26A H 0.7560 1.1067 0.8061 0.023 Uiso 1 1 calc R U
C27 C 0.6474(2) 1.0274(2) 0.71521(14) 0.0196(6) Uani 1 1 d . .
H27A H 0.6910 1.0474 0.6865 0.024 Uiso 1 1 calc R U
C28 C 0.4621(3) 0.8735(3) 0.54855(16) 0.0399(9) Uani 1 1 d . .
H28A H 0.4761 0.8048 0.5583 0.060 Uiso 1 1 calc R U
H28B H 0.5295 0.9090 0.5416 0.060 Uiso 1 1 calc R U
H28C H 0.3995 0.8625 0.5108 0.060 Uiso 1 1 calc R U
C29 C 0.4121(3) 1.0963(3) 0.59760(17) 0.0380(9) Uani 1 1 d . .
H29A H 0.4825 1.1259 0.5910 0.057 Uiso 1 1 calc R U
H29B H 0.3963 1.1436 0.6325 0.057 Uiso 1 1 calc R U
H29C H 0.3508 1.0892 0.5597 0.057 Uiso 1 1 calc R U
C30 C 0.2821(2) 0.8967(3) 0.61893(16) 0.0274(7) Uani 1 1 d . .
H30A H 0.2815 0.8205 0.6165 0.041 Uiso 1 1 calc R U
H30B H 0.2241 0.9078 0.5835 0.041 Uiso 1 1 calc R U
H30C H 0.2670 0.9297 0.6580 0.041 Uiso 1 1 calc R U
C31 C 0.5129(3) 1.2398(3) 0.86929(18) 0.0378(8) Uani 1 1 d . .
H31A H 0.4448 1.2229 0.8343 0.057 Uiso 1 1 calc R U
H31B H 0.5700 1.2860 0.8595 0.057 Uiso 1 1 calc R U
H31C H 0.4956 1.2762 0.9070 0.057 Uiso 1 1 calc R U
C32 C 0.7047(3) 1.1505(3) 0.94856(16) 0.0374(9) Uani 1 1 d . .
H32A H 0.7314 1.0864 0.9599 0.056 Uiso 1 1 calc R U
H32B H 0.6913 1.1957 0.9850 0.056 Uiso 1 1 calc R U
H32C H 0.7615 1.1893 0.9344 0.056 Uiso 1 1 calc R U
C33 C 0.4588(3) 1.0343(3) 0.90987(15) 0.0310(8) Uani 1 1 d . .
H33A H 0.4876 0.9720 0.9228 0.047 Uiso 1 1 calc R U
H33B H 0.3902 1.0112 0.8754 0.047 Uiso 1 1 calc R U
H33C H 0.4421 1.0797 0.9452 0.047 Uiso 1 1 calc R U
K1 K 1.01096(5) 1.36710(5) 0.73606(3) 0.02132(14) Uani 1 1 d . .
O1 O 1.13549(18) 1.56285(19) 0.81435(11) 0.0324(5) Uani 1 1 d . .
O2 O 1.07714(19) 1.53148(18) 0.67851(11) 0.0324(5) Uani 1 1 d . .
O3 O 1.16755(19) 1.23042(18) 0.78337(10) 0.0295(5) Uani 1 1 d . .
O4 O 1.06086(19) 1.19412(18) 0.65077(10) 0.0282(5) Uani 1 1 d . .
O5 O 0.85727(19) 1.33912(19) 0.80988(11) 0.0317(5) Uani 1 1 d . .
O6 O 0.77423(17) 1.34902(17) 0.67944(10) 0.0249(5) Uani 1 1 d . .
N1 N 1.1015(2) 1.3865(2) 0.87920(13) 0.0341(7) Uani 1 1 d . .
N2 N 0.9219(2) 1.3438(2) 0.59270(12) 0.0267(6) Uani 1 1 d . .
C34 C 1.1440(4) 1.5018(3) 0.90961(17) 0.0471(11) Uani 1 1 d . .
H34A H 1.1927 1.5067 0.9521 0.057 Uiso 1 1 calc R U
H34B H 1.0792 1.5384 0.9138 0.057 Uiso 1 1 calc R U
C35 C 1.2092(3) 1.5587(3) 0.87429(19) 0.0471(10) Uani 1 1 d . .
H35A H 1.2408 1.6316 0.8988 0.056 Uiso 1 1 calc R U
H35B H 1.2721 1.5210 0.8678 0.056 Uiso 1 1 calc R U
C36 C 1.1941(3) 1.6221(3) 0.78012(19) 0.0397(9) Uani 1 1 d . .
H36A H 1.2540 1.5840 0.7692 0.048 Uiso 1 1 calc R U
H36B H 1.2294 1.6929 0.8066 0.048 Uiso 1 1 calc R U
C37 C 1.1125(3) 1.6348(3) 0.72156(18) 0.0367(9) Uani 1 1 d . .
H37A H 1.0466 1.6630 0.7317 0.044 Uiso 1 1 calc R U
H37B H 1.1488 1.6854 0.7021 0.044 Uiso 1 1 calc R U
C38 C 1.0034(3) 1.5382(3) 0.61916(17) 0.0350(8) Uani 1 1 d . .
H38A H 1.0381 1.5937 0.6022 0.042 Uiso 1 1 calc R U
H38B H 0.9311 1.5573 0.6250 0.042 Uiso 1 1 calc R U
C39 C 0.9835(3) 1.4304(3) 0.57359(16) 0.0358(8) Uani 1 1 d . .
H39A H 0.9402 1.4370 0.5318 0.043 Uiso 1 1 calc R U
H39B H 1.0568 1.4107 0.5700 0.043 Uiso 1 1 calc R U
C40 C 1.1958(3) 1.3224(3) 0.89093(17) 0.0428(10) Uani 1 1 d . .
H40A H 1.2103 1.3117 0.9341 0.051 Uiso 1 1 calc R U
H40B H 1.2646 1.3631 0.8875 0.051 Uiso 1 1 calc R U
C41 C 1.1721(3) 1.2138(3) 0.84563(16) 0.0367(8) Uani 1 1 d . .
H41A H 1.2321 1.1715 0.8588 0.044 Uiso 1 1 calc R U
H41B H 1.0997 1.1746 0.8456 0.044 Uiso 1 1 calc R U
C42 C 1.1619(3) 1.1311(3) 0.73996(16) 0.0330(8) Uani 1 1 d . .
H42A H 1.0921 1.0833 0.7357 0.040 Uiso 1 1 calc R U
H42B H 1.2267 1.0956 0.7555 0.040 Uiso 1 1 calc R U
C43 C 1.1635(3) 1.1555(3) 0.67688(17) 0.0354(8) Uani 1 1 d . .
H43A H 1.2288 1.2098 0.6822 0.042 Uiso 1 1 calc R U
H43B H 1.1706 1.0905 0.6481 0.042 Uiso 1 1 calc R U
C44 C 1.0528(3) 1.2065(3) 0.58760(16) 0.0350(8) Uani 1 1 d . .
H44A H 1.0617 1.1391 0.5617 0.042 Uiso 1 1 calc R U
H44B H 1.1135 1.2622 0.5881 0.042 Uiso 1 1 calc R U
C45 C 0.9384(3) 1.2375(3) 0.55968(16) 0.0343(8) Uani 1 1 d . .
H45A H 0.9306 1.2382 0.5152 0.041 Uiso 1 1 calc R U
H45B H 0.8786 1.1829 0.5613 0.041 Uiso 1 1 calc R U
C46 C 1.0080(3) 1.3454(3) 0.90300(17) 0.0419(9) Uani 1 1 d . .
H46A H 1.0298 1.3684 0.9491 0.050 Uiso 1 1 calc R U
H46B H 0.9970 1.2669 0.8923 0.050 Uiso 1 1 calc R U
C47 C 0.8962(3) 1.3833(3) 0.87653(17) 0.0429(9) Uani 1 1 d . .
H47A H 0.8398 1.3598 0.8971 0.051 Uiso 1 1 calc R U
H47B H 0.9069 1.4617 0.8846 0.051 Uiso 1 1 calc R U
C48 C 0.7496(3) 1.3693(3) 0.78339(18) 0.0382(9) Uani 1 1 d . .
H48A H 0.7583 1.4468 0.7860 0.046 Uiso 1 1 calc R U
H48B H 0.6963 1.3518 0.8073 0.046 Uiso 1 1 calc R U
C49 C 0.7038(3) 1.3102(3) 0.71541(17) 0.0353(8) Uani 1 1 d . .
H49A H 0.7038 1.2331 0.7122 0.042 Uiso 1 1 calc R U
H49B H 0.6257 1.3222 0.6989 0.042 Uiso 1 1 calc R U
C50 C 0.7358(3) 1.2942(3) 0.61402(15) 0.0292(7) Uani 1 1 d . .
H50B H 0.6540 1.2936 0.5980 0.035 Uiso 1 1 calc R U
H50C H 0.7501 1.2198 0.6095 0.035 Uiso 1 1 calc R U
C51 C 0.7984(3) 1.3512(3) 0.57699(15) 0.0317(8) Uani 1 1 d . .
H51C H 0.7646 1.3207 0.5319 0.038 Uiso 1 1 calc R U
H51A H 0.7888 1.4269 0.5850 0.038 Uiso 1 1 calc R U

loop_
_atom_site_aniso_label
_atom_site_aniso_U_11
_atom_site_aniso_U_22
_atom_site_aniso_U_33
_atom_site_aniso_U_23
_atom_site_aniso_U_13
_atom_site_aniso_U_12
Np1 0.01267(6) 0.01599(6) 0.01408(6) 0.00100(4) 0.00229(4) -0.00042(4)
Si1 0.0203(4) 0.0173(4) 0.0163(4) 0.0019(3) -0.0013(3) -0.0005(3)
Si2 0.0216(4) 0.0319(5) 0.0141(4) 0.0023(3) 0.0025(3) 0.0005(4)
Si3 0.0243(4) 0.0240(5) 0.0195(4) 0.0056(3) 0.0104(3) 0.0041(4)
Si4 0.0148(4) 0.0251(5) 0.0200(4) -0.0006(3) -0.0008(3) -0.0001(3)
Si5 0.0188(4) 0.0261(5) 0.0187(4) 0.0024(3) 0.0027(3) 0.0021(4)
Si6 0.0201(4) 0.0270(5) 0.0208(4) -0.0029(3) 0.0062(3) 0.0026(4)
C1 0.0166(13) 0.0194(15) 0.0178(15) 0.0035(11) 0.0019(12) -0.0060(12)
C2 0.0186(14) 0.0179(15) 0.0191(15) 0.0051(11) 0.0035(12) -0.0003(12)
C3 0.0185(14) 0.0236(16) 0.0186(15) 0.0037(12) 0.0036(12) -0.0022(13)
C4 0.0176(14) 0.0210(16) 0.0214(15) 0.0020(12) 0.0057(12) -0.0020(12)
C5 0.0130(13) 0.0197(16) 0.0241(16) 0.0046(12) 0.0035(12) -0.0030(12)
C6 0.0324(17) 0.0297(19) 0.0246(17) -0.0038(13) 0.0074(14) -0.0033(15)
C7 0.040(2) 0.0295(19) 0.0281(18) -0.0005(14) -0.0124(16) 0.0054(16)
C8 0.0363(18) 0.0222(17) 0.0321(18) 0.0030(14) 0.0070(15) -0.0043(15)
C9 0.0385(19) 0.034(2) 0.0187(16) 0.0037(13) -0.0016(14) 0.0071(16)
C10 0.0286(17) 0.035(2) 0.0225(17) -0.0027(14) 0.0010(14) 0.0037(15)
C11 0.0335(19) 0.074(3) 0.0224(18) 0.0105(18) 0.0071(15) -0.0074(19)
C12 0.0157(13) 0.0256(17) 0.0183(15) 0.0038(12) 0.0083(12) 0.0025(12)
C13 0.0145(13) 0.0217(16) 0.0222(15) 0.0026(12) 0.0043(12) -0.0007(12)
C14 0.0129(13) 0.0213(16) 0.0208(15) 0.0006(12) 0.0027(12) 0.0008(12)
C15 0.0134(13) 0.0210(16) 0.0209(15) 0.0068(12) 0.0038(11) 0.0063(12)
C16 0.0152(13) 0.0196(15) 0.0189(15) -0.0022(11) 0.0061(11) 0.0029(12)
C17 0.055(2) 0.0302(19) 0.0208(17) -0.0002(14) 0.0097(16) -0.0014(17)
C18 0.0373(19) 0.049(2) 0.047(2) 0.0207(18) 0.0273(18) 0.0150(18)
C19 0.0311(17) 0.0297(18) 0.0228(16) 0.0077(13) 0.0070(14) 0.0033(15)
C20 0.0184(15) 0.037(2) 0.039(2) -0.0020(15) 0.0020(14) -0.0002(15)
C21 0.0277(17) 0.036(2) 0.0270(18) 0.0047(14) -0.0070(14) 0.0012(15)
C22 0.0240(16) 0.0325(19) 0.0295(18) -0.0028(14) 0.0027(14) -0.0016(15)
C23 0.0213(14) 0.0162(15) 0.0218(15) 0.0025(11) 0.0070(12) 0.0055(12)
C24 0.0152(13) 0.0252(17) 0.0205(15) 0.0014(12) 0.0061(12) 0.0047(12)
C25 0.0203(14) 0.0174(15) 0.0219(15) 0.0010(12) 0.0066(12) 0.0033(12)
C26 0.0206(14) 0.0103(14) 0.0251(16) -0.0016(11) 0.0070(12) 0.0008(12)
C27 0.0211(14) 0.0146(15) 0.0250(16) 0.0061(12) 0.0090(12) 0.0016(12)
C28 0.0319(18) 0.055(2) 0.0240(18) -0.0085(16) 0.0065(15) -0.0003(17)
C29 0.0349(19) 0.040(2) 0.037(2) 0.0211(17) -0.0008(16) 0.0018(17)
C30 0.0220(15) 0.0247(17) 0.0327(18) 0.0047(14) 0.0033(14) 0.0039(14)
C31 0.043(2) 0.036(2) 0.040(2) 0.0035(16) 0.0222(17) 0.0107(17)
C32 0.0287(17) 0.043(2) 0.0299(19) -0.0115(16) 0.0039(15) 0.0041(16)
C33 0.0303(17) 0.039(2) 0.0242(17) 0.0017(14) 0.0128(14) 0.0056(15)
K1 0.0208(3) 0.0206(3) 0.0211(3) 0.0034(3) 0.0040(3) 0.0028(3)
O1 0.0236(11) 0.0310(13) 0.0332(13) -0.0041(10) 0.0014(10) -0.0021(10)
O2 0.0372(13) 0.0201(12) 0.0427(14) 0.0058(10) 0.0178(11) 0.0017(10)
O3 0.0348(12) 0.0261(12) 0.0278(12) 0.0064(9) 0.0062(10) 0.0113(10)
O4 0.0355(12) 0.0257(12) 0.0261(12) 0.0046(9) 0.0119(10) 0.0113(10)
O5 0.0333(12) 0.0381(14) 0.0313(13) 0.0142(10) 0.0146(10) 0.0146(11)
O6 0.0214(10) 0.0245(12) 0.0255(11) 0.0047(9) 0.0036(9) -0.0037(9)
N1 0.0427(17) 0.0373(17) 0.0207(14) 0.0049(12) 0.0019(13) 0.0198(14)
N2 0.0350(15) 0.0250(15) 0.0210(14) 0.0050(11) 0.0092(12) 0.0052(12)
C34 0.061(3) 0.045(2) 0.0231(19) -0.0029(16) -0.0087(18) 0.022(2)
C35 0.037(2) 0.039(2) 0.046(2) -0.0061(18) -0.0117(18) 0.0035(18)
C36 0.0294(18) 0.0250(19) 0.060(3) -0.0062(17) 0.0189(18) -0.0052(15)
C37 0.0351(19) 0.0224(18) 0.057(2) 0.0041(16) 0.0255(18) -0.0016(15)
C38 0.044(2) 0.0301(19) 0.041(2) 0.0172(16) 0.0214(17) 0.0078(16)
C39 0.048(2) 0.037(2) 0.0297(19) 0.0134(15) 0.0178(17) 0.0097(17)
C40 0.046(2) 0.052(2) 0.0266(19) 0.0068(16) -0.0037(16) 0.027(2)
C41 0.043(2) 0.040(2) 0.0317(19) 0.0139(16) 0.0063(16) 0.0229(18)
C42 0.0382(19) 0.0240(18) 0.0362(19) 0.0042(14) 0.0086(16) 0.0110(15)
C43 0.0395(19) 0.030(2) 0.041(2) 0.0065(16) 0.0174(17) 0.0155(16)
C44 0.051(2) 0.034(2) 0.0259(18) 0.0042(14) 0.0208(16) 0.0119(17)
C45 0.048(2) 0.032(2) 0.0223(17) 0.0013(14) 0.0115(16) 0.0075(17)
C46 0.061(2) 0.049(2) 0.0231(18) 0.0155(16) 0.0129(17) 0.025(2)
C47 0.056(2) 0.056(3) 0.030(2) 0.0177(17) 0.0237(18) 0.025(2)
C48 0.0332(18) 0.049(2) 0.045(2) 0.0215(18) 0.0213(17) 0.0157(17)
C49 0.0240(16) 0.039(2) 0.047(2) 0.0198(17) 0.0115(16) 0.0015(15)
C50 0.0244(16) 0.0252(18) 0.0291(18) 0.0005(13) -0.0036(14) 0.0005(14)
C51 0.0351(18) 0.0336(19) 0.0211(16) 0.0049(14) -0.0032(14) 0.0099(16)

loop_
_atom_type_symbol
_atom_type_description
_atom_type_scat_dispersion_real
_atom_type_scat_dispersion_imag
_atom_type_scat_source
C C 0.0033 0.0016 'International Tables Vol C Tables 4.2.6.8 and 6.1.1.4'
H H 0.0000 0.0000 'International Tables Vol C Tables 4.2.6.8 and 6.1.1.4'
N N 0.0061 0.0033 'International Tables Vol C Tables 4.2.6.8 and 6.1.1.4'
O O 0.0106 0.0060 'International Tables Vol C Tables 4.2.6.8 and 6.1.1.4'
Si Si 0.0817 0.0704 'International Tables Vol C Tables 4.2.6.8 and 6.1.1.4'
K K 0.2009 0.2494 'International Tables Vol C Tables 4.2.6.8 and 6.1.1.4'
Np Np -11.4937 4.1493 'International Tables Vol C Tables 4.2.6.8 and 6.1.1.4'

loop_
_geom_angle_atom_site_label_1
_geom_angle_atom_site_label_2
_geom_angle_atom_site_label_3
_geom_angle
C27 Np1 C23 30.14(8)
C27 Np1 C4 120.02(9)
C23 Np1 C4 95.55(9)
C27 Np1 C5 114.36(9)
C23 Np1 C5 84.42(9)
C4 Np1 C5 29.27(8)
C27 Np1 C3 146.60(9)
C23 Np1 C3 125.23(9)
C4 Np1 C3 29.71(9)
C5 Np1 C3 48.87(8)
C27 Np1 C2 161.72(8)
C23 Np1 C2 131.64(8)
C4 Np1 C2 48.04(9)
C5 Np1 C2 47.86(9)
C3 Np1 C2 29.56(8)
C27 Np1 C15 121.46(8)
C23 Np1 C15 146.04(8)
C4 Np1 C15 117.58(9)
C5 Np1 C15 120.66(9)
C3 Np1 C15 88.27(9)
C2 Np1 C15 74.23(8)
C27 Np1 C26 29.22(8)
C23 Np1 C26 49.01(9)
C4 Np1 C26 108.85(9)
C5 Np1 C26 119.26(8)
C3 Np1 C26 125.20(9)
C2 Np1 C26 154.54(9)
C15 Np1 C26 119.09(8)
C27 Np1 C16 108.25(9)
C23 Np1 C16 122.35(9)
C4 Np1 C16 129.03(9)
C5 Np1 C16 115.72(9)
C3 Np1 C16 105.12(9)
C2 Np1 C16 81.06(9)
C15 Np1 C16 28.77(8)
C26 Np1 C16 121.52(8)
C27 Np1 C13 74.02(9)
C23 Np1 C13 101.90(9)
C4 Np1 C13 159.44(9)
C5 Np1 C13 162.80(9)
C3 Np1 C13 131.43(9)
C2 Np1 C13 121.81(9)
C15 Np1 C13 47.68(9)
C26 Np1 C13 75.71(9)
C16 Np1 C13 47.44(9)
C27 Np1 C14 98.79(9)
C23 Np1 C14 128.62(9)
C4 Np1 C14 130.49(9)
C5 Np1 C14 146.85(9)
C3 Np1 C14 102.45(9)
C2 Np1 C14 99.06(9)
C15 Np1 C14 29.69(8)
C26 Np1 C14 89.83(9)
C16 Np1 C14 48.39(8)
C13 Np1 C14 29.19(8)
C27 Np1 C24 47.97(8)
C23 Np1 C24 29.51(8)
C4 Np1 C24 72.06(9)
C5 Np1 C24 72.57(9)
C3 Np1 C24 100.02(9)
C2 Np1 C24 117.89(9)
C15 Np1 C24 166.44(8)
C26 Np1 C24 47.36(8)
C16 Np1 C24 151.85(9)
C13 Np1 C24 120.21(9)
C14 Np1 C24 136.86(9)
C27 Np1 C1 133.49(8)
C23 Np1 C1 104.72(9)
C4 Np1 C1 48.76(9)
C5 Np1 C1 29.53(9)
C3 Np1 C1 49.31(8)
C2 Np1 C1 29.20(8)
C15 Np1 C1 92.89(9)
C26 Np1 C1 148.01(9)
C16 Np1 C1 86.60(8)
C13 Np1 C1 134.04(9)
C14 Np1 C1 121.89(9)
C24 Np1 C1 100.65(9)
C27 Np1 C12 79.29(9)
C23 Np1 C12 98.02(9)
C4 Np1 C12 157.14(9)
C5 Np1 C12 134.71(8)
C3 Np1 C12 133.88(9)
C2 Np1 C12 109.94(9)
C15 Np1 C12 48.25(8)
C26 Np1 C12 93.92(8)
C16 Np1 C12 29.21(9)
C13 Np1 C12 29.17(8)
C14 Np1 C12 48.94(8)
C24 Np1 C12 125.75(9)
C1 Np1 C12 109.62(8)
C27 Np1 C25 48.41(9)
C23 Np1 C25 49.13(8)
C4 Np1 C25 79.85(9)
C5 Np1 C25 92.78(8)
C3 Np1 C25 99.55(9)
C2 Np1 C25 126.95(8)
C15 Np1 C25 139.43(8)
C26 Np1 C25 29.05(8)
C16 Np1 C25 150.41(8)
C13 Np1 C25 103.48(9)
C14 Np1 C25 110.54(8)
C24 Np1 C25 28.82(8)
C1 Np1 C25 122.29(8)
C12 Np1 C25 122.81(9)
C1 Si1 C6 114.42(14)
C1 Si1 C7 110.55(15)
C6 Si1 C7 108.87(17)
C1 Si1 C8 107.65(14)
C6 Si1 C8 107.76(16)
C7 Si1 C8 107.32(16)
C3 Si2 C11 109.88(15)
C3 Si2 C9 107.73(14)
C11 Si2 C9 107.10(18)
C3 Si2 C10 113.93(15)
C11 Si2 C10 106.75(17)
C9 Si2 C10 111.26(15)
C12 Si3 C17 111.52(15)
C12 Si3 C19 115.51(14)
C17 Si3 C19 110.80(16)
C12 Si3 C18 106.96(15)
C17 Si3 C18 108.51(18)
C19 Si3 C18 102.91(16)
C14 Si4 C21 110.88(14)
C14 Si4 C22 112.24(14)
C21 Si4 C22 112.24(16)
C14 Si4 C20 108.13(14)
C21 Si4 C20 106.64(16)
C22 Si4 C20 106.37(16)
C23 Si5 C28 116.87(15)
C23 Si5 C30 109.90(14)
C28 Si5 C30 106.96(16)
C23 Si5 C29 107.12(15)
C28 Si5 C29 107.32(18)
C30 Si5 C29 108.40(15)
C25 Si6 C33 112.93(14)
C25 Si6 C32 113.25(14)
C33 Si6 C32 109.64(16)
C25 Si6 C31 107.09(15)
C33 Si6 C31 106.17(16)
C32 Si6 C31 107.32(17)
C2 C1 C5 105.4(3)
C2 C1 Si1 125.5(2)
C5 C1 Si1 125.8(2)
C2 C1 Np1 74.59(16)
C5 C1 Np1 73.67(16)
Si1 C1 Np1 132.66(14)
C1 C2 C3 110.8(3)
C1 C2 Np1 76.20(16)
C3 C2 Np1 74.79(17)
C4 C3 C2 105.3(3)
C4 C3 Si2 127.4(2)
C2 C3 Si2 125.9(2)
C4 C3 Np1 74.16(17)
C2 C3 Np1 75.65(17)
Si2 C3 Np1 125.90(13)
C5 C4 C3 109.3(3)
C5 C4 Np1 76.03(16)
C3 C4 Np1 76.13(16)
C4 C5 C1 109.2(3)
C4 C5 Np1 74.70(16)
C1 C5 Np1 76.80(15)
C13 C12 C16 105.0(3)
C13 C12 Si3 124.3(2)
C16 C12 Si3 126.3(2)
C13 C12 Np1 74.07(16)
C16 C12 Np1 74.06(15)
Si3 C12 Np1 135.24(14)
C14 C13 C12 111.1(3)
C14 C13 Np1 75.45(16)
C12 C13 Np1 76.76(15)
C13 C14 C15 105.2(2)
C13 C14 Si4 123.6(2)
C15 C14 Si4 127.6(2)
C13 C14 Np1 75.36(16)
C15 C14 Np1 74.81(15)
Si4 C14 Np1 131.54(14)
C16 C15 C14 108.8(3)
C16 C15 Np1 75.92(16)
C14 C15 Np1 75.49(16)
C15 C16 C12 109.9(3)
C15 C16 Np1 75.31(16)
C12 C16 Np1 76.74(16)
C24 C23 C27 104.9(2)
C24 C23 Si5 123.0(2)
C27 C23 Si5 128.7(2)
C24 C23 Np1 77.46(17)
C27 C23 Np1 74.39(16)
Si5 C23 Np1 129.54(14)
C25 C24 C23 111.3(3)
C25 C24 Np1 77.60(17)
C23 C24 Np1 73.03(16)
C24 C25 C26 105.4(3)
C24 C25 Si6 122.7(2)
C26 C25 Si6 126.7(2)
C24 C25 Np1 73.58(17)
C26 C25 Np1 73.05(16)
Si6 C25 Np1 138.27(15)
C27 C26 C25 109.3(3)
C27 C26 Np1 73.03(16)
C25 C26 Np1 77.90(17)
C26 C27 C23 109.2(3)
C26 C27 Np1 77.76(17)
C23 C27 Np1 75.47(16)
O1 K1 O2 61.42(7)
O1 K1 O6 120.69(7)
O2 K1 O6 96.01(7)
O1 K1 O5 96.11(7)
O2 K1 O5 135.20(7)
O6 K1 O5 60.85(6)
O1 K1 O4 134.83(7)
O2 K1 O4 96.12(7)
O6 K1 O4 98.93(7)
O5 K1 O4 123.50(7)
O1 K1 O3 96.85(7)
O2 K1 O3 121.14(7)
O6 K1 O3 137.31(7)
O5 K1 O3 98.34(7)
O4 K1 O3 59.86(6)
O1 K1 N2 120.68(7)
O2 K1 N2 59.76(7)
O6 K1 N2 60.13(7)
O5 K1 N2 120.34(7)
O4 K1 N2 59.76(7)
O3 K1 N2 119.16(7)
O1 K1 N1 60.04(8)
O2 K1 N1 120.85(8)
O6 K1 N1 120.27(7)
O5 K1 N1 59.92(7)
O4 K1 N1 119.24(7)
O3 K1 N1 59.87(7)
N2 K1 N1 178.99(8)
C35 O1 C36 111.2(3)
C35 O1 K1 117.5(2)
C36 O1 K1 111.18(19)
C38 O2 C37 112.0(3)
C38 O2 K1 117.37(18)
C37 O2 K1 113.1(2)
C42 O3 C41 111.3(3)
C42 O3 K1 114.53(18)
C41 O3 K1 116.28(18)
C43 O4 C44 111.4(2)
C43 O4 K1 113.49(19)
C44 O4 K1 117.46(18)
C48 O5 C47 110.8(3)
C48 O5 K1 111.79(18)
C47 O5 K1 118.0(2)
C49 O6 C50 111.4(2)
C49 O6 K1 114.35(18)
C50 O6 K1 115.35(18)
C46 N1 C40 110.3(3)
C46 N1 C34 110.9(3)
C40 N1 C34 109.9(3)
C46 N1 K1 108.6(2)
C40 N1 K1 108.9(2)
C34 N1 K1 108.2(2)
C39 N2 C45 110.4(3)
C39 N2 C51 110.1(3)
C45 N2 C51 109.0(3)
C39 N2 K1 109.25(19)
C45 N2 K1 109.44(19)
C51 N2 K1 108.65(18)
N1 C34 C35 114.0(3)
O1 C35 C34 109.6(3)
O1 C36 C37 109.8(3)
O2 C37 C36 108.7(3)
O2 C38 C39 108.8(3)
N2 C39 C38 113.5(3)
N1 C40 C41 113.5(3)
O3 C41 C40 108.5(3)
O3 C42 C43 108.3(3)
O4 C43 C42 109.5(3)
O4 C44 C45 109.6(3)
N2 C45 C44 113.4(3)
N1 C46 C47 113.6(3)
O5 C47 C46 109.0(3)
O5 C48 C49 109.6(3)
O6 C49 C48 108.8(3)
O6 C50 C51 108.8(3)
N2 C51 C50 113.5(3)

loop_
_geom_bond_atom_site_label_1
_geom_bond_atom_site_label_2
_geom_bond_distance
Np1 C27 2.744(3)
Np1 C23 2.758(3)
Np1 C4 2.762(3)
Np1 C5 2.779(3)
Np1 C3 2.788(3)
Np1 C2 2.799(3)
Np1 C15 2.802(3)
Np1 C26 2.804(3)
Np1 C16 2.809(3)
Np1 C13 2.809(3)
Np1 C14 2.811(3)
Np1 C24 2.815(3)
Np1 C1 2.819(3)
Np1 C12 2.844(3)
Np1 C25 2.866(3)
Si1 C1 1.848(3)
Si1 C6 1.859(3)
Si1 C7 1.864(3)
Si1 C8 1.874(3)
Si2 C3 1.846(3)
Si2 C11 1.871(3)
Si2 C9 1.876(3)
Si2 C10 1.877(3)
Si3 C12 1.845(3)
Si3 C17 1.865(3)
Si3 C19 1.870(3)
Si3 C18 1.883(3)
Si4 C14 1.848(3)
Si4 C21 1.862(4)
Si4 C22 1.865(3)
Si4 C20 1.879(3)
Si5 C23 1.847(3)
Si5 C28 1.865(3)
Si5 C30 1.870(3)
Si5 C29 1.877(4)
Si6 C25 1.851(3)
Si6 C33 1.864(3)
Si6 C32 1.866(3)
Si6 C31 1.875(4)
C1 C2 1.416(4)
C1 C5 1.427(4)
C2 C3 1.425(4)
C3 C4 1.423(4)
C4 C5 1.400(4)
C12 C13 1.424(4)
C12 C16 1.426(4)
C13 C14 1.416(4)
C14 C15 1.438(4)
C15 C16 1.394(4)
C23 C24 1.421(4)
C23 C27 1.431(4)
C24 C25 1.415(4)
C25 C26 1.423(4)
C26 C27 1.401(4)
K1 O1 2.802(2)
K1 O2 2.803(2)
K1 O6 2.815(2)
K1 O5 2.819(2)
K1 O4 2.839(2)
K1 O3 2.847(2)
K1 N2 3.045(3)
K1 N1 3.049(3)
O1 C35 1.423(4)
O1 C36 1.428(4)
O2 C38 1.422(4)
O2 C37 1.428(4)
O3 C42 1.421(4)
O3 C41 1.427(4)
O4 C43 1.417(4)
O4 C44 1.422(4)
O5 C48 1.420(4)
O5 C47 1.421(4)
O6 C49 1.424(4)
O6 C50 1.426(4)
N1 C46 1.463(5)
N1 C40 1.472(4)
N1 C34 1.476(5)
N2 C39 1.460(4)
N2 C45 1.470(4)
N2 C51 1.476(4)
C34 C35 1.478(6)
C36 C37 1.474(5)
C38 C39 1.501(5)
C40 C41 1.503(5)
C42 C43 1.496(5)
C44 C45 1.501(5)
C46 C47 1.507(5)
C48 C49 1.493(5)
C50 C51 1.489(5)
